data_2208510
loop_
_publ_author_name
'Ren, Peng'
'Yang, Xue-Mei'
'Guo, Jing-Ning'
'Zhu, Xi-Zong'

_publ_section_title (<i>S</i>)-3-Hydroxy-1-(<i>N</i>-<i>p</i>-nitrobenzyloxycarbonylacetimidoyl)pyrrolidine
_journal_coeditor_code BT2017
_journal_issue 4
_journal_name_full 'Acta Crystallographica Section E'
_journal_page_first o1558
_journal_page_last o1559
_journal_paper_doi 10.1107/S160053680601018X
_journal_volume 62
_journal_year 2006
_chemical_formula_iupac 'C14 H17 N3 O5'
_chemical_formula_moiety 'C14 H17 N3 O5'
_chemical_formula_sum 'C14 H17 N3 O5'
_chemical_formula_weight 307.31
_chemical_name_systematic
;
(R)-3-Hydroxy-1-(N-p-nitrobenzyloxycarbonylacetimidoyl)pyrrolidine
;
_space_group_IT_number 4
_symmetry_cell_setting monoclinic
_symmetry_space_group_name_Hall 'P 2yb'
_symmetry_space_group_name_H-M 'P 1 21 1'
_atom_sites_solution_hydrogens geom
_atom_sites_solution_primary direct
_atom_sites_solution_secondary difmap
_audit_creation_method SHELXL97
_cell_angle_alpha 90.00
_cell_angle_beta 92.0580(10)
_cell_angle_gamma 90.00
_cell_formula_units_Z 2
_cell_length_a 7.2123(5)
_cell_length_b 9.2723(6)
_cell_length_c 10.9592(7)
_cell_measurement_reflns_used 3214
_cell_measurement_temperature 293(2)
_cell_measurement_theta_max 27.00
_cell_measurement_theta_min 2.20
_cell_volume 732.42(8)
_computing_cell_refinement 'SAINT (Siemens, 1996)'
_computing_data_collection 'SMART (Siemens, 1996)'
_computing_data_reduction SAINT
_computing_molecular_graphics SHELXTL
_computing_publication_material SHELXTL
_computing_structure_refinement SHELXTL
_computing_structure_solution 'SHELXTL (Sheldrick, 1997)'
_diffrn_ambient_temperature 293(2)
_diffrn_measured_fraction_theta_full 0.996
_diffrn_measured_fraction_theta_max 0.996
_diffrn_measurement_device_type 'Bruker SMART 1000 CCD area-detector'
_diffrn_measurement_method \w
_diffrn_radiation_monochromator graphite
_diffrn_radiation_source 'fine-focus sealed tube'
_diffrn_radiation_type MoK\a
_diffrn_radiation_wavelength 0.71073
_diffrn_reflns_av_R_equivalents 0.0232
_diffrn_reflns_av_sigmaI/netI 0.0216
_diffrn_reflns_limit_h_max 9
_diffrn_reflns_limit_h_min -7
_diffrn_reflns_limit_k_max 11
_diffrn_reflns_limit_k_min -11
_diffrn_reflns_limit_l_max 13
_diffrn_reflns_limit_l_min -8
_diffrn_reflns_number 4426
_diffrn_reflns_theta_full 27.04
_diffrn_reflns_theta_max 27.04
_diffrn_reflns_theta_min 1.86
_diffrn_standards_number 0
_exptl_absorpt_coefficient_mu 0.107
_exptl_absorpt_correction_T_max 0.9563
_exptl_absorpt_correction_T_min 0.9503
_exptl_absorpt_correction_type multi-scan
_exptl_absorpt_process_details '(SADABS; Sheldrick, 1996)'
_exptl_crystal_colour colourless
_exptl_crystal_density_diffrn 1.393
_exptl_crystal_density_method 'not measured'
_exptl_crystal_description block
_exptl_crystal_F_000 324
_exptl_crystal_size_max 0.48
_exptl_crystal_size_mid 0.45
_exptl_crystal_size_min 0.42
_refine_diff_density_max 0.369
_refine_diff_density_min -0.293
_refine_ls_extinction_coef 0.155(13)
_refine_ls_extinction_expression Fc^*^=kFc[1+0.001xFc^2^\l^3^/sin(2\q)]^-1/4^
_refine_ls_extinction_method 'SHELXTL (Sheldrick, 1997)'
_refine_ls_goodness_of_fit_ref 1.051
_refine_ls_hydrogen_treatment constr
_refine_ls_matrix_type full
_refine_ls_number_parameters 202
_refine_ls_number_reflns 1703
_refine_ls_number_restraints 1
_refine_ls_restrained_S_all 1.051
_refine_ls_R_factor_all 0.0427
_refine_ls_R_factor_gt 0.0391
_refine_ls_shift/su_max 0.000
_refine_ls_shift/su_mean 0.000
_refine_ls_structure_factor_coef Fsqd
_refine_ls_weighting_details 'calc w = 1/[\s^2^(Fo^2^)+(0.0559P)^2^+0.176P] where P=(Fo^2^+2Fc^2^)/3'
_refine_ls_weighting_scheme calc
_refine_ls_wR_factor_gt 0.1038
_refine_ls_wR_factor_ref 0.1083
_reflns_number_gt 1575
_reflns_number_total 1703
_reflns_threshold_expression I>2\s(I)
_cod_data_source_file bt2017.cif
_cod_data_source_block I
_cod_depositor_comments
;
The following automatic conversions were performed:
'_symmetry_cell_setting' value 'Monoclinic' changed to 'monoclinic'
according to '/home/saulius/struct/CIF-dictionaries/cif_core.dic'
dictionary named 'cif_core.dic' version 2.4.1 from 2010-06-29.

Automatic conversion script
Id: cif_fix_enum 1527 2010-12-29 10:47:43Z saulius 

The following automatic conversions were performed:

'_symmetry_cell_setting' value 'Monoclinic' changed to 'monoclinic'
according to /home/saulius/struct/CIF-dictionaries/cif_core.dic
dictionary named 'cif_core.dic' version 2.4.1 from 2010-06-29.

Automatic conversion script
Id: cif_fix_values 1715 2011-07-08 13:25:40Z adriana 
;
_cod_original_sg_symbol_H-M 'P 21'
_cod_database_code 2208510

loop_
_symmetry_equiv_pos_as_xyz
'x, y, z'
'-x, y+1/2, -z'

loop_
_atom_site_type_symbol
_atom_site_label
_atom_site_fract_x
_atom_site_fract_y
_atom_site_fract_z
_atom_site_U_iso_or_equiv
_atom_site_adp_type
_atom_site_calc_flag
_atom_site_refinement_flags
_atom_site_occupancy
C C1 0.1036(3) 0.1934(4) 0.4447(3) 0.0549(7) Uani d . 1
H H1A 0.0362 0.2197 0.5164 0.066 Uiso calc R 1
H H1B 0.0732 0.0947 0.4224 0.066 Uiso calc R 1
C C2 0.0591(5) 0.2963(4) 0.3392(3) 0.0612(8) Uani d . 1
H H2 -0.0505 0.2655 0.2906 0.073 Uiso calc R 1
C C3 0.2349(5) 0.2889(5) 0.2667(3) 0.0675(9) Uani d . 1
H H3A 0.2381 0.2014 0.2182 0.081 Uiso calc R 1
H H3B 0.2447 0.3716 0.2132 0.081 Uiso calc R 1
C C4 0.3878(4) 0.2892(4) 0.3649(3) 0.0529(7) Uani d . 1
H H4A 0.4973 0.2398 0.3376 0.063 Uiso calc R 1
H H4B 0.4212 0.3869 0.3886 0.063 Uiso calc R 1
C C5 0.3934(3) 0.1720(3) 0.5686(2) 0.0394(5) Uani d . 1
C C6 0.5954(3) 0.2109(4) 0.5814(3) 0.0528(7) Uani d . 1
H H6A 0.6078 0.3137 0.5888 0.079 Uiso calc R 1
H H6B 0.6582 0.1785 0.5106 0.079 Uiso calc R 1
H H6C 0.6493 0.1654 0.6529 0.079 Uiso calc R 1
C C7 0.3706(3) 0.0782(3) 0.7642(2) 0.0445(6) Uani d . 1
C C8 0.3442(4) -0.0798(4) 0.9349(2) 0.0528(7) Uani d . 1
H H8A 0.4401 -0.0154 0.9669 0.063 Uiso calc R 1
H H8B 0.3897 -0.1779 0.9434 0.063 Uiso calc R 1
C C9 0.1730(3) -0.0625(3) 1.0079(2) 0.0427(5) Uani d . 1
C C10 0.1711(4) -0.1230(3) 1.1240(2) 0.0505(6) Uani d . 1
H H10 0.2734 -0.1751 1.1535 0.061 Uiso calc R 1
C C11 0.0191(4) -0.1067(3) 1.1961(2) 0.0511(6) Uani d . 1
H H11 0.0178 -0.1470 1.2738 0.061 Uiso calc R 1
C C12 -0.1306(4) -0.0293(3) 1.1499(2) 0.0448(6) Uani d . 1
C C13 -0.1335(4) 0.0293(3) 1.0344(3) 0.0523(7) Uani d . 1
H H13 -0.2375 0.0789 1.0042 0.063 Uiso calc R 1
C C14 0.0197(4) 0.0133(3) 0.9640(2) 0.0513(7) Uani d . 1
H H14 0.0200 0.0538 0.8864 0.062 Uiso calc R 1
N N1 0.3041(3) 0.2112(3) 0.46642(19) 0.0424(5) Uani d . 1
N N2 0.3022(3) 0.0947(3) 0.64786(19) 0.0457(5) Uani d . 1
N N3 -0.2907(3) -0.0067(3) 1.2270(2) 0.0529(6) Uani d . 1
O O1 0.0432(4) 0.4404(4) 0.3800(4) 0.1080(13) Uani d . 1
H H1 -0.0590 0.4522 0.4090 0.162 Uiso calc R 1
O O2 0.4636(4) 0.1591(3) 0.82738(19) 0.0756(8) Uani d . 1
O O3 0.3079(3) -0.0488(2) 0.80814(15) 0.0489(5) Uani d . 1
O O4 -0.2748(3) -0.0394(3) 1.3348(2) 0.0719(7) Uani d . 1
O O5 -0.4312(3) 0.0462(4) 1.1801(2) 0.0771(8) Uani d . 1

loop_
_atom_site_aniso_label
_atom_site_aniso_U_11
_atom_site_aniso_U_22
_atom_site_aniso_U_33
_atom_site_aniso_U_12
_atom_site_aniso_U_13
_atom_site_aniso_U_23
C1 0.0399(12) 0.075(2) 0.0491(14) 0.0009(13) -0.0052(10) 0.0002(14)
C2 0.0627(17) 0.0566(18) 0.0626(17) 0.0147(14) -0.0207(14) -0.0088(15)
C3 0.088(2) 0.0641(19) 0.0493(15) 0.0046(18) -0.0071(15) 0.0142(15)
C4 0.0592(16) 0.0504(15) 0.0494(14) 0.0007(13) 0.0076(12) 0.0104(13)
C5 0.0362(10) 0.0412(12) 0.0407(11) -0.0010(9) 0.0005(9) -0.0028(10)
C6 0.0377(12) 0.0646(17) 0.0561(15) -0.0059(13) 0.0015(10) 0.0060(14)
C7 0.0395(11) 0.0531(15) 0.0407(12) -0.0076(11) 0.0013(9) -0.0003(11)
C8 0.0489(13) 0.0677(19) 0.0415(12) 0.0018(13) -0.0007(10) 0.0108(13)
C9 0.0460(13) 0.0434(13) 0.0385(11) -0.0006(11) -0.0011(9) 0.0009(10)
C10 0.0518(14) 0.0543(16) 0.0453(13) 0.0088(13) -0.0012(10) 0.0122(12)
C11 0.0584(15) 0.0562(17) 0.0386(12) 0.0029(13) 0.0023(10) 0.0082(12)
C12 0.0467(12) 0.0455(13) 0.0421(12) -0.0047(11) 0.0014(9) -0.0056(11)
C13 0.0492(14) 0.0598(17) 0.0474(14) 0.0081(13) -0.0053(11) 0.0040(13)
C14 0.0539(14) 0.0608(17) 0.0389(13) 0.0019(13) -0.0022(11) 0.0113(12)
N1 0.0391(10) 0.0489(12) 0.0393(10) 0.0012(9) 0.0036(7) 0.0028(9)
N2 0.0400(10) 0.0564(13) 0.0403(11) -0.0085(10) -0.0026(8) 0.0027(10)
N3 0.0530(13) 0.0553(14) 0.0507(13) -0.0073(11) 0.0057(10) -0.0098(11)
O1 0.0822(17) 0.0832(19) 0.154(3) 0.0419(16) -0.057(2) -0.053(2)
O2 0.0925(17) 0.0822(17) 0.0507(11) -0.0419(15) -0.0181(11) 0.0061(13)
O3 0.0532(10) 0.0577(11) 0.0360(8) -0.0125(9) 0.0025(7) 0.0018(8)
O4 0.0736(14) 0.0919(18) 0.0514(12) 0.0003(14) 0.0176(10) 0.0050(13)
O5 0.0545(12) 0.107(2) 0.0696(14) 0.0184(13) 0.0032(11) -0.0135(15)

loop_
_atom_type_symbol
_atom_type_description
_atom_type_scat_dispersion_real
_atom_type_scat_dispersion_imag
_atom_type_scat_source
C C 0.0033 0.0000 'International Tables Vol C Tables 4.2.6.8 and 6.1.1.4'
H H 0.0000 0.0000 'International Tables Vol C Tables 4.2.6.8 and 6.1.1.4'
N N 0.0061 0.0000 'International Tables Vol C Tables 4.2.6.8 and 6.1.1.4'
O O 0.0106 0.0000 'International Tables Vol C Tables 4.2.6.8 and 6.1.1.4'

loop_
_geom_angle_atom_site_label_1
_geom_angle_atom_site_label_2
_geom_angle_atom_site_label_3
_geom_angle
N1 C1 C2 103.4(2)
N1 C1 H1A 111.1
C2 C1 H1A 111.1
N1 C1 H1B 111.1
C2 C1 H1B 111.1
H1A C1 H1B 109.0
O1 C2 C3 106.7(3)
O1 C2 C1 111.6(3)
C3 C2 C1 102.2(2)
O1 C2 H2 111.9
C3 C2 H2 111.9
C1 C2 H2 111.9
C4 C3 C2 103.2(2)
C4 C3 H3A 111.1
C2 C3 H3A 111.1
C4 C3 H3B 111.1
C2 C3 H3B 111.1
H3A C3 H3B 109.1
N1 C4 C3 103.2(2)
N1 C4 H4A 111.1
C3 C4 H4A 111.1
N1 C4 H4B 111.1
C3 C4 H4B 111.1
H4A C4 H4B 109.1
N2 C5 N1 117.9(2)
N2 C5 C6 125.0(2)
N1 C5 C6 117.0(2)
C5 C6 H6A 109.5
C5 C6 H6B 109.5
H6A C6 H6B 109.5
C5 C6 H6C 109.5
H6A C6 H6C 109.5
H6B C6 H6C 109.5
O2 C7 O3 121.4(2)
O2 C7 N2 130.1(3)
O3 C7 N2 108.4(2)
O3 C8 C9 111.7(2)
O3 C8 H8A 109.3
C9 C8 H8A 109.3
O3 C8 H8B 109.3
C9 C8 H8B 109.3
H8A C8 H8B 107.9
C14 C9 C10 119.3(2)
C14 C9 C8 122.1(2)
C10 C9 C8 118.6(2)
C11 C10 C9 120.8(2)
C11 C10 H10 119.6
C9 C10 H10 119.6
C12 C11 C10 118.3(2)
C12 C11 H11 120.9
C10 C11 H11 120.9
C13 C12 C11 122.0(2)
C13 C12 N3 119.1(2)
C11 C12 N3 119.0(2)
C12 C13 C14 119.0(3)
C12 C13 H13 120.5
C14 C13 H13 120.5
C13 C14 C9 120.5(2)
C13 C14 H14 119.7
C9 C14 H14 119.7
C5 N1 C1 123.6(2)
C5 N1 C4 125.0(2)
C1 N1 C4 111.1(2)
C5 N2 C7 120.4(2)
O4 N3 O5 123.7(3)
O4 N3 C12 118.2(2)
O5 N3 C12 118.1(2)
C2 O1 H1 109.5
C7 O3 C8 117.8(2)

loop_
_geom_bond_atom_site_label_1
_geom_bond_atom_site_label_2
_geom_bond_distance
C1 N1 1.467(3)
C1 C2 1.524(5)
C1 H1A 0.9700
C1 H1B 0.9700
C2 O1 1.415(4)
C2 C3 1.521(5)
C2 H2 0.9800
C3 C4 1.513(4)
C3 H3A 0.9700
C3 H3B 0.9700
C4 N1 1.475(3)
C4 H4A 0.9700
C4 H4B 0.9700
C5 N2 1.320(3)
C5 N1 1.322(3)
C5 C6 1.502(3)
C6 H6A 0.9600
C6 H6B 0.9600
C6 H6C 0.9600
C7 O2 1.207(3)
C7 O3 1.357(3)
C7 N2 1.359(3)
C8 O3 1.433(3)
C8 C9 1.504(3)
C8 H8A 0.9700
C8 H8B 0.9700
C9 C14 1.382(4)
C9 C10 1.391(3)
C10 C11 1.382(4)
C10 H10 0.9300
C11 C12 1.378(4)
C11 H11 0.9300
C12 C13 1.377(4)
C12 N3 1.471(3)
C13 C14 1.378(4)
C13 H13 0.9300
C14 H14 0.9300
N3 O4 1.221(3)
N3 O5 1.222(4)
O1 H1 0.8200

loop_
_geom_hbond_atom_site_label_D
_geom_hbond_atom_site_label_H
_geom_hbond_atom_site_label_A
_geom_hbond_site_symmetry_A
_geom_hbond_distance_DH
_geom_hbond_distance_HA
_geom_hbond_distance_DA
_geom_hbond_angle_DHA
_geom_hbond_publ_flag
O1 H1 N2 2_556 0.82 2.27 2.879(3) 132.0 y

loop_
_geom_torsion_atom_site_label_1
_geom_torsion_atom_site_label_2
_geom_torsion_atom_site_label_3
_geom_torsion_atom_site_label_4
_geom_torsion
N1 C1 C2 O1 -80.3(4)
N1 C1 C2 C3 33.3(3)
O1 C2 C3 C4 75.9(3)
C1 C2 C3 C4 -41.4(3)
C2 C3 C4 N1 33.0(3)
O3 C8 C9 C14 -17.4(4)
O3 C8 C9 C10 163.7(3)
C14 C9 C10 C11 -0.8(5)
C8 C9 C10 C11 178.2(3)
C9 C10 C11 C12 0.1(5)
C10 C11 C12 C13 1.2(4)
C10 C11 C12 N3 -177.9(3)
C11 C12 C13 C14 -1.8(5)
N3 C12 C13 C14 177.3(3)
C12 C13 C14 C9 1.1(5)
C10 C9 C14 C13 0.1(5)
C8 C9 C14 C13 -178.8(3)
N2 C5 N1 C1 9.9(4)
C6 C5 N1 C1 -174.1(3)
N2 C5 N1 C4 -175.8(3)
C6 C5 N1 C4 0.2(4)
C2 C1 N1 C5 161.6(2)
C2 C1 N1 C4 -13.4(3)
C3 C4 N1 C5 172.8(3)
C3 C4 N1 C1 -12.3(3)
N1 C5 N2 C7 -165.4(2)
C6 C5 N2 C7 18.9(4)
O2 C7 N2 C5 31.2(5)
O3 C7 N2 C5 -152.5(2)
C13 C12 N3 O4 -168.8(3)
C11 C12 N3 O4 10.3(4)
C13 C12 N3 O5 9.8(4)
C11 C12 N3 O5 -171.0(3)
O2 C7 O3 C8 4.4(4)
N2 C7 O3 C8 -172.4(2)
C9 C8 O3 C7 105.1(3)

loop_
_cod_related_entry_id
_cod_related_entry_database
_cod_related_entry_code
1 ChemSpider 21179573
